data_7128838
loop_
_publ_author_name
'Borys, Andryj M.'
'Gil-Negrete, Jose M'
'Hevia, Eva'

_publ_section_title
;
 Atom-efficient transition-metal-free arylation of
 <i>N</i>,<i>O</i>-acetals using diarylzinc reagents through Zn/Zn
 cooperativity.
;
_journal_issue 71
_journal_name_full 'Chemical communications (Cambridge, England)'
_journal_page_first 8905
_journal_page_last 8908
_journal_paper_doi 10.1039/d1cc04137a
_journal_volume 57
_journal_year 2021
_chemical_formula_moiety 'C28 H12 F20 O4 Zn4, C7 H8'
_chemical_formula_sum 'C35 H20 F20 O4 Zn4'
_chemical_formula_weight 1145.99
_space_group_IT_number 2
_space_group_name_Hall '-P 1'
_space_group_name_H-M_alt 'P -1'
_symmetry_cell_setting triclinic
_symmetry_Int_Tables_number 2
_symmetry_space_group_name_Hall '-P 1'
_symmetry_space_group_name_H-M 'P -1'
_atom_sites_solution_hydrogens geom
_atom_sites_solution_primary dual
_audit_update_record
;
2021-07-27 deposited with the CCDC.	2021-08-11 downloaded from the CCDC.
;
_cell_angle_alpha 85.6520(10)
_cell_angle_beta 82.5450(10)
_cell_angle_gamma 84.9310(10)
_cell_formula_units_Z 2
_cell_length_a 10.17870(10)
_cell_length_b 10.3481(2)
_cell_length_c 19.0323(3)
_cell_measurement_reflns_used 33961
_cell_measurement_temperature 173.00(10)
_cell_measurement_theta_max 77.935
_cell_measurement_theta_min 2.34
_cell_volume 1975.75(5)
_computing_cell_refinement 'CrysAlisPro 1.171.41.99a (Rigaku OD, 2021)'
_computing_data_collection 'CrysAlisPro 1.171.41.99a (Rigaku OD, 2021)'
_computing_data_reduction 'CrysAlisPro 1.171.41.99a (Rigaku OD, 2021)'
_computing_molecular_graphics 'Olex2 1.3 (Dolomanov et al., 2009)'
_computing_publication_material 'Olex2 1.3 (Dolomanov et al., 2009)'
_computing_structure_refinement 'SHELXL 2018/3 (Sheldrick, 2015)'
_computing_structure_solution 'SHELXT 2018/2 (Sheldrick, 2018)'
_diffrn_ambient_environment N~2~
_diffrn_ambient_temperature 173.00(10)
_diffrn_detector 'Hybrid Pixel Array Detector'
_diffrn_detector_area_resol_mean 10
_diffrn_detector_type HyPix
_diffrn_measured_fraction_theta_full 0.999
_diffrn_measured_fraction_theta_max 0.999
_diffrn_measurement_details
;
        List of Runs (angles in degrees, time in seconds):
  # Type    Start    End  Width  t~exp~   \w     \q     \k     \f   Frames
#--------------------------------------------------------------------------
  1  \w    -31.00  50.00   0.50    0.50    --  -21.00  55.00 141.00  162
  2  \w     76.00 118.00   0.50    0.50    --   47.91  55.00 141.00   84
  3  \w    -23.00  60.00   0.50    0.50    --   47.91 -55.00  -1.00  166
  4  \w    148.00 176.00   0.50    1.80    --  113.25  55.00 141.00   56
  5  \w    100.00 139.00   0.50    1.80    --  113.25  55.00 141.00   78
  6  \w    -93.00  -5.00   0.50    0.50    --  -21.00 -61.00 150.00  176
  7  \w    -87.00 -17.00   0.50    0.50    --  -21.00 -55.00  -1.00  140
  8  \w     -4.00  21.00   0.50    0.50    --   28.00  97.00 175.17   50
  9  \w      0.00  26.00   0.50    0.50    --   32.00  97.00 -17.71   52
 10  \w     10.00  41.00   0.50    0.50    --   40.00  92.00-116.69   62
 11  \w     12.00  37.00   0.50    0.50    --   40.00  88.00 121.16   50
 12  \w     14.00  39.00   0.50    0.50    --   44.00  92.00-102.52   50
 13  \w     17.00  43.00   0.50    0.50    --   44.00  89.00  21.97   52
 14  \w     36.00  95.00   0.50    0.50    --   47.91-125.00 -60.00  118
 15  \w     26.00  52.00   0.50    0.50    --   47.91  77.00   0.00   52
 16  \w     34.00  96.00   0.50    0.50    --   47.91-125.00-150.00  124
 17  \w     31.00  57.00   0.50    0.50    --   52.00  75.00 170.28   52
 18  \w     37.00  68.00   0.50    0.50    --   60.00  77.00-166.46   62
 19  \w     37.00  65.00   0.50    0.50    --   60.00  77.00-117.99   56
 20  \w     41.00  76.00   0.50    0.50    --   64.00  77.00-154.97   70
 21  \w     41.00  67.00   0.50    0.50    --   64.00  77.00  19.00   52
 22  \w     43.00  79.00   0.50    0.50    --   64.00  77.00 141.27   72
 23  \w     41.00  71.00   0.50    0.50    --   64.00  77.00-104.88   60
 24  \w    107.00 137.00   0.50    0.50    --   64.00  77.00-154.97   60
 25  \w    111.00 136.00   0.50    0.50    --   64.00  77.00-104.88   50
 26  \w     88.00 120.00   0.50    0.50    --   68.00  77.00 -57.95   64
 27  \w     45.00  80.00   0.50    0.50    --   68.00  77.00 114.21   70
 28  \w    105.00 131.00   0.50    0.50    --   68.00  77.00  78.27   52
 29  \w     46.00  76.00   0.50    0.50    --   68.00  75.00 -13.72   60
 30  \w     45.00  70.00   0.50    0.50    --   68.00  77.00 -57.95   50
 31  \w     47.00  78.00   0.50    0.50    --   68.00  75.00  45.83   62
 32  \w    104.00 130.00   0.50    0.50    --   68.00  76.00 -87.59   52
 33  \w    112.00 139.00   0.50    0.50    --   68.00  77.00 114.21   54
 34  \w     46.00  77.00   0.50    0.50    --   68.00  76.00 -87.59   62
 35  \w     45.00  88.00   0.50    0.50    --   68.00  77.00  78.27   86
 36  \w     50.00 109.00   0.50    0.50    --   72.00  75.00   8.77  118
 37  \w    118.00 143.00   0.50    0.50    --   80.00  67.00 132.81   50
 38  \w     61.00  97.00   0.50    0.50    --   80.00  67.00 132.81   72
 39  \w     68.00  96.00   0.50    1.80    --   84.00  60.00 -45.98   56
 40  \w     71.00 156.00   0.50    1.80    --   84.00  55.00  35.02  170
 41  \w     69.00  97.00   0.50    1.80    --   84.00  60.00   5.91   56
 42  \w     75.00 165.00   0.50    1.80    --   92.00  62.00  64.83  180
 43  \w    130.00 172.00   0.50    1.80    --  113.25  77.00  60.00   84
 44  \w     91.00 117.00   0.50    1.80    --  113.25  77.00  60.00   52
 45  \w     42.00  67.00   0.50    1.80    --  113.25 -61.00  90.00   50
 46  \w     97.00 177.00   0.50    1.80    --  113.25  61.00-180.00  160
 47  \w     74.00 106.00   0.50    1.80    --  113.25 -94.00  90.00   64
 48  \w     97.00 168.00   0.50    1.80    --  113.25  61.00  30.00  142
 49  \w     46.00 106.00   0.50    1.80    --  113.25 -94.00 -30.00  120
 50  \w    131.00 157.00   0.50    1.80    --  113.25  61.00 120.00   52
 51  \w    133.00 175.00   0.50    1.80    --  113.25  77.00  90.00   84
 52  \w     97.00 127.00   0.50    1.80    --  113.25  61.00 120.00   60
 53  \w     91.00 122.00   0.50    1.80    --  113.25  77.00  90.00   62
 54  \w    136.00 162.00   0.50    1.80    --  113.25  77.00 -60.00   52
 55  \w     97.00 174.00   0.50    1.80    --  113.25  61.00 -30.00  154
 56  \w     91.00 117.00   0.50    1.80    --  113.25  77.00 -60.00   52
 57  \w     97.00 177.00   0.50    1.80    --  113.25  61.00-120.00  160
 58  \w    151.00 176.00   0.50    1.80    --  113.25  77.00 150.00   50
 59  \w     43.00  68.00   0.50    1.80    --  113.25 -94.00  90.00   50
 60  \w    126.00 177.00   0.50    1.80    --  113.25  77.00-150.00  102
 61  \w     97.00 146.00   0.50    1.80    --  113.25  61.00-150.00   98
 62  \w     91.00 120.00   0.50    1.80    --  113.25  77.00 -30.00   58
 63  \w    103.00 162.00   0.50    1.80    --  113.25  61.00  60.00  118
 64  \w     98.00 136.00   0.50    1.80    --  113.25  61.00 150.00   76
 65  \w    139.00 165.00   0.50    1.80    --  113.25  61.00 150.00   52
 66  \w     45.00  71.00   0.50    1.80    --  113.25 -94.00  60.00   52
 67  \w     97.00 142.00   0.50    1.80    --  113.25  61.00 -90.00   90
 68  \w     91.00 131.00   0.50    1.80    --  113.25  77.00 150.00   80
 69  \w     92.00 118.00   0.50    1.80    --  113.25  77.00-150.00   52
 70  \w     77.00 106.00   0.50    1.80    --  113.25 -98.00-139.04   58
 71  \w     55.00 104.00   0.50    1.80    --  113.25 -94.00 -60.00   98
 72  \w     98.00 156.00   0.50    1.80    --  113.25  61.00   0.00  116
 73  \w     43.00  69.00   0.50    1.80    --  113.25 -98.00-139.04   52
 74  \w    107.00 174.00   0.50    1.80    --  113.25 125.00 -60.00  134
 75  \w    126.00 152.00   0.50    1.80    --  113.25  77.00-180.00   52
 76  \w     54.00 111.00   0.50    1.80    --  113.25-125.00-180.00  114
 77  \w     42.00 103.00   0.50    1.80    --  113.25 -94.00 -90.00  122
 78  \w     91.00 116.00   0.50    1.80    --  113.25  77.00-180.00   50
 79  \w     97.00 139.00   0.50    1.80    --  113.25  61.00  90.00   84
 80  \w     98.00 149.00   0.50    1.80    --  113.25  61.00 -60.00  102
 81  \w    113.00 144.00   0.50    1.80    --  113.25 125.00-180.00   62
 82  \w    132.00 177.00   0.50    1.80    --  113.25  77.00 -90.00   90
 83  \w    138.00 176.00   0.50    1.80    --  113.25  77.00 120.00   76
 84  \w     46.00 104.00   0.50    1.80    --  113.25 -94.00  30.00  116
 85  \w     92.00 118.00   0.50    1.80    --  113.25  77.00 -90.00   52
 86  \w    105.00 158.00   0.50    1.80    --  113.25 125.00  60.00  106
 87  \w     92.00 118.00   0.50    1.80    --  113.25  77.00 120.00   52
 88  \w     91.00 140.00   0.50    1.80    --  113.25  77.00-120.00   98
 89  \w     91.00 175.00   0.50    1.80    --  113.25  77.00   0.00  168
 90  \w     48.00  97.00   0.50    1.80    --  113.25 -77.00 -30.00   98
 91  \w     46.00  96.00   0.50    1.80    --  113.25 -77.00  90.00  100
 92  \w     43.00  74.00   0.50    1.80    --  113.25 -94.00-180.00   62
 93  \w     80.00 105.00   0.50    1.80    --  113.25 -94.00-180.00   50
 94  \w     78.00 105.00   0.50    1.80    --  113.25 -94.00  60.00   54
 95  \w    121.00 170.00   0.50    1.80    --  113.25 125.00   0.00   98
;
_diffrn_measurement_device 'four-circle diffractometer'
_diffrn_measurement_device_type 'XtaLAB Synergy, Dualflex, HyPix'
_diffrn_measurement_method '\w scans'
_diffrn_orient_matrix_type 'CrysAlisPro convention (1999,Acta A55,543-557)'
_diffrn_orient_matrix_UB_11 -0.0812653
_diffrn_orient_matrix_UB_12 -0.1193459
_diffrn_orient_matrix_UB_13 0.018653
_diffrn_orient_matrix_UB_21 -0.100591
_diffrn_orient_matrix_UB_22 0.0799318
_diffrn_orient_matrix_UB_23 0.0505458
_diffrn_orient_matrix_UB_31 -0.0820044
_diffrn_orient_matrix_UB_32 0.0424335
_diffrn_orient_matrix_UB_33 -0.0615614
_diffrn_radiation_monochromator mirror
_diffrn_radiation_probe x-ray
_diffrn_radiation_type 'Cu K\a'
_diffrn_radiation_wavelength 1.54184
_diffrn_reflns_av_R_equivalents 0.0322
_diffrn_reflns_av_unetI/netI 0.0362
_diffrn_reflns_Laue_measured_fraction_full 0.999
_diffrn_reflns_Laue_measured_fraction_max 0.999
_diffrn_reflns_limit_h_max 12
_diffrn_reflns_limit_h_min -12
_diffrn_reflns_limit_k_max 12
_diffrn_reflns_limit_k_min -12
_diffrn_reflns_limit_l_max 22
_diffrn_reflns_limit_l_min -22
_diffrn_reflns_number 49800
_diffrn_reflns_point_group_measured_fraction_full 0.999
_diffrn_reflns_point_group_measured_fraction_max 0.999
_diffrn_reflns_theta_full 67.684
_diffrn_reflns_theta_max 68.247
_diffrn_reflns_theta_min 2.346
_diffrn_source 'micro-focus sealed X-ray tube'
_diffrn_source_type 'PhotonJet (Cu) X-ray Source'
_exptl_absorpt_coefficient_mu 3.998
_exptl_absorpt_correction_T_max 1
_exptl_absorpt_correction_T_min 0.62722
_exptl_absorpt_correction_type multi-scan
_exptl_absorpt_process_details
;
        CrysAlisPro 1.171.41.99a (Rigaku Oxford Diffraction, 2021)
        Empirical absorption correction using spherical harmonics,
        implemented in SCALE3 ABSPACK scaling algorithm.
;
_exptl_crystal_colour colourless
_exptl_crystal_density_diffrn 1.926
_exptl_crystal_description plate
_exptl_crystal_F_000 1124
_exptl_crystal_size_max 0.141
_exptl_crystal_size_mid 0.103
_exptl_crystal_size_min 0.052
_refine_diff_density_max 0.358
_refine_diff_density_min -0.426
_refine_diff_density_rms 0.056
_refine_ls_extinction_coef 0.00045(6)
_refine_ls_extinction_expression Fc^*^=kFc[1+0.001xFc^2^\l^3^/sin(2\q)]^-1/4^
_refine_ls_extinction_method 'SHELXL-2018/3 (Sheldrick 2018)'
_refine_ls_goodness_of_fit_ref 1.036
_refine_ls_hydrogen_treatment constr
_refine_ls_matrix_type full
_refine_ls_number_parameters 574
_refine_ls_number_reflns 7249
_refine_ls_number_restraints 0
_refine_ls_restrained_S_all 1.036
_refine_ls_R_factor_all 0.0308
_refine_ls_R_factor_gt 0.0289
_refine_ls_shift/su_max 0.001
_refine_ls_shift/su_mean 0
_refine_ls_structure_factor_coef Fsqd
_refine_ls_weighting_details 'w=1/[\s^2^(Fo^2^)+(0.0441P)^2^+1.3094P] where P=(Fo^2^+2Fc^2^)/3'
_refine_ls_weighting_scheme calc
_refine_ls_wR_factor_gt 0.0791
_refine_ls_wR_factor_ref 0.0803
_reflns_Friedel_coverage 0
_reflns_number_gt 6804
_reflns_number_total 7249
_reflns_threshold_expression 'I > 2\s(I)'
_cod_data_source_file d1cc04137a2.cif
_cod_data_source_block 21EH056_AMB-398
_cod_depositor_comments 'Adding full bibliography for 7128836--7128839.cif.'
_cod_database_code 7128838
_shelx_estimated_absorpt_t_min 0.603
_shelx_estimated_absorpt_t_max 0.819
_oxdiff_exptl_absorpt_empirical_details
;
        Empirical correction (ABSPACK) includes:
        - Absorption correction using spherical harmonics
        - Frame scaling
;
_oxdiff_exptl_absorpt_empirical_full_max 1.997
_oxdiff_exptl_absorpt_empirical_full_min 0.608
_shelx_shelxl_version_number 2018/3
_olex2_refinement_description
;
        1. Fixed Uiso
 At 1.2 times of:
  All C(H) groups
 At 1.5 times of:
  All C(H,H,H) groups
        2.a Aromatic/amide H refined with riding coordinates:
 C30(H30), C34(H34), C32(H32), C33(H33), C31(H31)
        2.b Idealised Me refined as rotating group:
 C25(H25A,H25B,H25C), C26(H26A,H26B,H26C), C28(H28A,H28B,H28C), C27(H27A,H27B,
 H27C), C35(H35A,H35B,H35C)
;

loop_
_symmetry_equiv_pos_as_xyz
'x, y, z'
'-x, -y, -z'

loop_
_atom_site_label
_atom_site_type_symbol
_atom_site_fract_x
_atom_site_fract_y
_atom_site_fract_z
_atom_site_U_iso_or_equiv
_atom_site_adp_type
_atom_site_occupancy
_atom_site_site_symmetry_order
_atom_site_calc_flag
_atom_site_refinement_flags_posn
_atom_site_refinement_flags_adp
_atom_site_refinement_flags_occupancy
_atom_site_disorder_assembly
_atom_site_disorder_group
Zn1 Zn 0.32199(3) 0.44624(3) 0.29171(2) 0.03621(9) Uani 1 1 d . . . . .
Zn3 Zn 0.11273(3) 0.33428(3) 0.22230(2) 0.03943(9) Uani 1 1 d . . . . .
Zn2 Zn 0.40111(3) 0.21778(3) 0.20238(2) 0.03581(9) Uani 1 1 d . . . . .
Zn4 Zn 0.22885(3) 0.17956(3) 0.34277(2) 0.03782(9) Uani 1 1 d . . . . .
F16 F -0.36104(15) 0.45601(17) 0.05620(8) 0.0555(4) Uani 1 1 d . . . . .
O1 O 0.40282(14) 0.25904(15) 0.30448(8) 0.0338(3) Uani 1 1 d . . . . .
F18 F -0.19078(14) 0.39995(17) 0.27495(7) 0.0543(4) Uani 1 1 d . . . . .
O2 O 0.29757(14) 0.39903(15) 0.19395(8) 0.0343(3) Uani 1 1 d . . . . .
O3 O 0.14498(15) 0.36323(16) 0.32256(8) 0.0385(3) Uani 1 1 d . . . . .
F24 F 0.11722(16) -0.09670(16) 0.36961(8) 0.0548(4) Uani 1 1 d . . . . .
F15 F -0.11718(17) 0.39107(18) -0.01206(8) 0.0611(4) Uani 1 1 d . . . . .
O4 O 0.21710(15) 0.15747(15) 0.23853(8) 0.0373(3) Uani 1 1 d . . . . .
F20 F 0.26928(17) 0.22032(16) 0.49830(9) 0.0586(4) Uani 1 1 d . . . . .
F14 F 0.09127(15) 0.33211(18) 0.06196(8) 0.0582(4) Uani 1 1 d . . . . .
F17 F -0.39877(14) 0.45610(17) 0.20066(8) 0.0559(4) Uani 1 1 d . . . . .
F6 F 0.38878(18) 0.73259(16) 0.22777(9) 0.0621(4) Uani 1 1 d . . . . .
F8 F 0.70176(16) 0.11673(17) 0.21220(10) 0.0619(4) Uani 1 1 d . . . . .
F23 F 0.08594(19) -0.25353(16) 0.48834(10) 0.0693(5) Uani 1 1 d . . . . .
F2 F 0.3490(2) 0.48304(17) 0.44522(9) 0.0678(5) Uani 1 1 d . . . . .
F12 F 0.40151(19) 0.1891(2) 0.04286(9) 0.0764(5) Uani 1 1 d . . . . .
F4 F 0.47961(18) 0.90756(19) 0.43480(12) 0.0798(6) Uani 1 1 d . . . . .
F21 F 0.2356(2) 0.0629(2) 0.61789(9) 0.0724(5) Uani 1 1 d . . . . .
F22 F 0.1424(2) -0.1732(2) 0.61351(10) 0.0805(6) Uani 1 1 d . . . . .
F9 F 0.90008(17) 0.05799(19) 0.10961(13) 0.0813(6) Uani 1 1 d . . . . .
F5 F 0.4595(2) 0.93332(17) 0.29310(12) 0.0778(5) Uani 1 1 d . . . . .
F3 F 0.4184(2) 0.6838(2) 0.51058(11) 0.0871(7) Uani 1 1 d . . . . .
F10 F 0.8489(2) 0.0576(2) -0.02681(12) 0.0931(7) Uani 1 1 d . . . . .
F11 F 0.6004(3) 0.1256(3) -0.06048(10) 0.0988(7) Uani 1 1 d . . . . .
C19 C 0.1951(2) 0.0673(2) 0.42946(13) 0.0403(5) Uani 1 1 d . . . . .
C17 C -0.2755(2) 0.4284(2) 0.16641(13) 0.0407(5) Uani 1 1 d . . . . .
C18 C -0.1683(2) 0.3990(2) 0.20347(12) 0.0390(5) Uani 1 1 d . . . . .
C16 C -0.2579(2) 0.4277(2) 0.09360(13) 0.0414(5) Uani 1 1 d . . . . .
C1 C 0.3705(2) 0.5988(2) 0.33393(13) 0.0406(5) Uani 1 1 d . . . . .
C14 C -0.0292(2) 0.3661(2) 0.09827(13) 0.0416(5) Uani 1 1 d . . . . .
C13 C -0.0411(2) 0.3676(2) 0.17094(13) 0.0390(5) Uani 1 1 d . . . . .
C15 C -0.1334(2) 0.3959(2) 0.05904(13) 0.0428(5) Uani 1 1 d . . . . .
C24 C 0.1483(2) -0.0535(3) 0.43046(13) 0.0432(5) Uani 1 1 d . . . . .
C6 C 0.3984(2) 0.7157(2) 0.29802(14) 0.0461(6) Uani 1 1 d . . . . .
C20 C 0.2235(2) 0.1025(3) 0.49422(13) 0.0448(5) Uani 1 1 d . . . . .
C7 C 0.5441(2) 0.1550(2) 0.13102(14) 0.0437(5) Uani 1 1 d . . . . .
C8 C 0.6723(3) 0.1190(2) 0.14533(15) 0.0480(6) Uani 1 1 d . . . . .
C23 C 0.1308(3) -0.1356(3) 0.49099(15) 0.0509(6) Uani 1 1 d . . . . .
C25 C 0.5175(2) 0.2312(3) 0.34331(13) 0.0431(5) Uani 1 1 d . . . . .
H25A H 0.586977 0.288275 0.323753 0.065 Uiso 1 1 calc R U . . .
H25B H 0.551608 0.140275 0.338743 0.065 Uiso 1 1 calc R U . . .
H25C H 0.490884 0.246308 0.393566 0.065 Uiso 1 1 calc R U . . .
C22 C 0.1607(3) -0.0959(3) 0.55373(15) 0.0555(7) Uani 1 1 d . . . . .
C21 C 0.2076(3) 0.0243(3) 0.55610(14) 0.0516(6) Uani 1 1 d . . . . .
C2 C 0.3794(3) 0.5931(3) 0.40546(14) 0.0485(6) Uani 1 1 d . . . . .
C26 C 0.3204(2) 0.4855(3) 0.13050(13) 0.0438(5) Uani 1 1 d . . . . .
H26A H 0.24439 0.550245 0.128503 0.066 Uiso 1 1 calc R U . . .
H26B H 0.330855 0.434892 0.088369 0.066 Uiso 1 1 calc R U . . .
H26C H 0.401189 0.529684 0.131866 0.066 Uiso 1 1 calc R U . . .
C4 C 0.4457(3) 0.8075(3) 0.40170(18) 0.0578(8) Uani 1 1 d . . . . .
C9 C 0.7756(3) 0.0874(3) 0.09309(19) 0.0582(7) Uani 1 1 d . . . . .
C12 C 0.5245(3) 0.1546(3) 0.06127(15) 0.0545(7) Uani 1 1 d . . . . .
C5 C 0.4356(3) 0.8196(3) 0.33036(18) 0.0548(7) Uani 1 1 d . . . . .
C28 C 0.1705(3) 0.0451(3) 0.21088(16) 0.0548(7) Uani 1 1 d . . . . .
H28A H 0.080601 0.031068 0.233961 0.082 Uiso 1 1 calc R U . . .
H28B H 0.230323 -0.031885 0.220506 0.082 Uiso 1 1 calc R U . . .
H28C H 0.169033 0.060295 0.159522 0.082 Uiso 1 1 calc R U . . .
C3 C 0.4159(3) 0.6941(3) 0.44031(16) 0.0580(8) Uani 1 1 d . . . . .
C10 C 0.7505(3) 0.0887(3) 0.02446(18) 0.0649(9) Uani 1 1 d . . . . .
C27 C 0.0526(3) 0.4285(3) 0.37611(15) 0.0562(7) Uani 1 1 d . . . . .
H27A H 0.086827 0.414825 0.422148 0.084 Uiso 1 1 calc R U . . .
H27B H -0.034148 0.392768 0.379587 0.084 Uiso 1 1 calc R U . . .
H27C H 0.04312 0.521839 0.362626 0.084 Uiso 1 1 calc R U . . .
C11 C 0.6251(4) 0.1226(3) 0.00717(16) 0.0670(8) Uani 1 1 d . . . . .
C29 C 0.8031(4) -0.2513(3) 0.1662(2) 0.0707(9) Uani 1 1 d . . . . .
C30 C 0.7828(4) -0.2730(4) 0.2386(2) 0.0838(11) Uani 1 1 d . . . . .
H30 H 0.695154 -0.279341 0.262089 0.101 Uiso 1 1 calc R U . . .
C34 C 0.9273(4) -0.2436(3) 0.1330(2) 0.0789(10) Uani 1 1 d . . . . .
H34 H 0.941649 -0.229582 0.082749 0.095 Uiso 1 1 calc R U . . .
C32 C 1.0180(4) -0.2766(4) 0.2426(2) 0.0796(10) Uani 1 1 d . . . . .
H32 H 1.093349 -0.284617 0.267791 0.095 Uiso 1 1 calc R U . . .
C33 C 1.0321(4) -0.2555(4) 0.1708(3) 0.0853(11) Uani 1 1 d . . . . .
H33 H 1.118814 -0.249007 0.146092 0.102 Uiso 1 1 calc R U . . .
C31 C 0.8911(5) -0.2860(4) 0.2783(2) 0.0931(13) Uani 1 1 d . . . . .
H31 H 0.877605 -0.300806 0.328539 0.112 Uiso 1 1 calc R U . . .
C35 C 0.6848(5) -0.2352(4) 0.1243(3) 0.1056(15) Uani 1 1 d . . . . .
H35A H 0.628139 -0.306953 0.13827 0.158 Uiso 1 1 calc R U . . .
H35B H 0.716311 -0.235832 0.073443 0.158 Uiso 1 1 calc R U . . .
H35C H 0.633638 -0.152457 0.134223 0.158 Uiso 1 1 calc R U . . .

loop_
_atom_site_aniso_label
_atom_site_aniso_U_11
_atom_site_aniso_U_22
_atom_site_aniso_U_33
_atom_site_aniso_U_23
_atom_site_aniso_U_13
_atom_site_aniso_U_12
Zn1 0.03929(17) 0.03685(16) 0.03357(16) -0.00366(12) -0.00843(12) -0.00213(12)
Zn3 0.02885(16) 0.05232(19) 0.03746(17) 0.00392(13) -0.00976(12) -0.00264(13)
Zn2 0.03247(16) 0.04334(17) 0.03211(16) -0.00604(12) -0.00577(11) 0.00003(12)
Zn4 0.03731(17) 0.04292(18) 0.03331(16) 0.00372(12) -0.00744(12) -0.00443(12)
F16 0.0418(8) 0.0734(10) 0.0543(9) 0.0047(7) -0.0244(7) -0.0018(7)
O1 0.0315(7) 0.0392(8) 0.0321(8) -0.0014(6) -0.0107(6) -0.0015(6)
F18 0.0422(8) 0.0834(11) 0.0371(8) 0.0047(7) -0.0072(6) -0.0082(7)
O2 0.0314(7) 0.0417(8) 0.0299(7) 0.0015(6) -0.0065(6) -0.0027(6)
O3 0.0345(8) 0.0453(9) 0.0336(8) 0.0005(7) -0.0018(6) 0.0018(7)
F24 0.0569(9) 0.0584(9) 0.0496(9) -0.0044(7) -0.0038(7) -0.0105(7)
F15 0.0585(9) 0.0881(12) 0.0378(8) -0.0047(8) -0.0131(7) -0.0021(8)
O4 0.0355(8) 0.0413(8) 0.0375(8) -0.0022(6) -0.0110(6) -0.0061(6)
F20 0.0655(10) 0.0606(10) 0.0523(9) -0.0010(7) -0.0124(7) -0.0130(8)
F14 0.0391(8) 0.0820(11) 0.0520(9) -0.0085(8) -0.0030(6) 0.0040(7)
F17 0.0295(7) 0.0806(11) 0.0558(9) 0.0013(8) -0.0043(6) -0.0006(7)
F6 0.0792(11) 0.0546(9) 0.0528(9) 0.0008(7) -0.0060(8) -0.0129(8)
F8 0.0503(9) 0.0661(10) 0.0698(11) -0.0080(8) -0.0144(8) 0.0052(7)
F23 0.0770(12) 0.0511(9) 0.0751(12) 0.0103(8) 0.0047(9) -0.0123(8)
F2 0.0988(14) 0.0601(10) 0.0466(9) -0.0021(7) -0.0235(9) 0.0016(9)
F12 0.0718(12) 0.1121(16) 0.0462(9) -0.0179(10) -0.0143(8) 0.0085(11)
F4 0.0570(10) 0.0702(11) 0.1242(17) -0.0543(12) -0.0352(11) 0.0057(8)
F21 0.0841(13) 0.0946(14) 0.0387(9) 0.0000(8) -0.0125(8) -0.0057(10)
F22 0.0978(15) 0.0820(13) 0.0541(10) 0.0298(9) -0.0011(10) -0.0064(11)
F9 0.0413(9) 0.0718(12) 0.1261(18) -0.0162(11) 0.0059(10) 0.0066(8)
F5 0.0780(12) 0.0475(9) 0.1101(16) -0.0095(9) -0.0083(11) -0.0189(8)
F3 0.1084(16) 0.0957(15) 0.0666(12) -0.0362(11) -0.0491(11) 0.0230(12)
F10 0.0826(14) 0.0920(15) 0.0927(15) -0.0251(12) 0.0438(12) -0.0038(11)
F11 0.1126(18) 0.132(2) 0.0476(11) -0.0250(12) 0.0100(11) -0.0009(15)
C19 0.0308(11) 0.0461(13) 0.0413(13) 0.0036(10) -0.0025(9) 0.0041(9)
C17 0.0287(11) 0.0459(13) 0.0473(13) 0.0028(10) -0.0070(9) -0.0038(9)
C18 0.0351(11) 0.0464(13) 0.0361(12) 0.0049(10) -0.0082(9) -0.0082(9)
C16 0.0355(12) 0.0439(13) 0.0476(14) 0.0060(10) -0.0183(10) -0.0061(10)
C1 0.0338(11) 0.0439(13) 0.0453(13) -0.0090(10) -0.0102(10) 0.0032(9)
C14 0.0326(11) 0.0467(13) 0.0457(13) -0.0012(10) -0.0069(10) -0.0034(10)
C13 0.0337(11) 0.0406(12) 0.0434(13) 0.0049(10) -0.0098(9) -0.0062(9)
C15 0.0452(13) 0.0482(13) 0.0364(12) 0.0006(10) -0.0103(10) -0.0070(10)
C24 0.0343(12) 0.0521(14) 0.0405(13) -0.0002(10) -0.0004(9) 0.0029(10)
C6 0.0386(12) 0.0452(13) 0.0555(15) -0.0108(11) -0.0063(11) -0.0018(10)
C20 0.0400(13) 0.0520(14) 0.0406(13) 0.0023(11) -0.0036(10) -0.0007(11)
C7 0.0431(13) 0.0402(12) 0.0470(14) -0.0087(10) 0.0011(10) -0.0043(10)
C8 0.0438(13) 0.0351(12) 0.0635(17) -0.0081(11) 0.0027(12) -0.0029(10)
C23 0.0447(14) 0.0437(14) 0.0587(16) 0.0083(12) 0.0054(12) 0.0000(11)
C25 0.0398(12) 0.0510(14) 0.0418(13) -0.0026(10) -0.0189(10) -0.0025(10)
C22 0.0546(16) 0.0632(17) 0.0417(14) 0.0164(12) 0.0026(12) 0.0054(13)
C21 0.0485(14) 0.0673(17) 0.0363(13) 0.0039(12) -0.0057(11) 0.0041(12)
C2 0.0503(14) 0.0478(14) 0.0498(15) -0.0116(11) -0.0173(11) 0.0067(11)
C26 0.0422(13) 0.0524(14) 0.0359(12) 0.0091(10) -0.0081(10) -0.0036(10)
C4 0.0381(13) 0.0528(16) 0.089(2) -0.0346(15) -0.0231(13) 0.0068(11)
C9 0.0446(15) 0.0423(14) 0.085(2) -0.0095(13) 0.0073(14) -0.0035(11)
C12 0.0527(16) 0.0624(17) 0.0476(15) -0.0117(13) -0.0005(12) -0.0012(13)
C5 0.0400(13) 0.0434(14) 0.083(2) -0.0151(13) -0.0080(13) -0.0032(11)
C28 0.0615(17) 0.0534(15) 0.0558(16) -0.0072(13) -0.0215(13) -0.0149(13)
C3 0.0529(16) 0.0682(19) 0.0585(17) -0.0278(14) -0.0282(13) 0.0168(13)
C10 0.0605(18) 0.0543(17) 0.073(2) -0.0137(15) 0.0246(16) -0.0058(14)
C27 0.0543(16) 0.0629(17) 0.0474(15) -0.0026(13) 0.0044(12) 0.0018(13)
C11 0.083(2) 0.0672(19) 0.0477(16) -0.0149(14) 0.0094(15) -0.0083(16)
C29 0.082(2) 0.0500(17) 0.081(2) -0.0078(15) -0.0115(18) -0.0069(15)
C30 0.061(2) 0.083(2) 0.101(3) -0.012(2) 0.013(2) -0.0001(18)
C34 0.089(3) 0.060(2) 0.083(3) -0.0063(17) 0.003(2) -0.0012(18)
C32 0.074(2) 0.064(2) 0.107(3) -0.016(2) -0.028(2) -0.0036(17)
C33 0.076(2) 0.063(2) 0.113(3) 0.001(2) -0.002(2) -0.0003(18)
C31 0.114(4) 0.091(3) 0.071(2) -0.021(2) -0.006(2) 0.015(2)
C35 0.106(3) 0.075(3) 0.142(4) 0.010(3) -0.046(3) -0.012(2)

loop_
_atom_type_symbol
_atom_type_description
_atom_type_scat_dispersion_real
_atom_type_scat_dispersion_imag
_atom_type_scat_source
C C 0.0181 0.0091 'International Tables Vol C Tables 4.2.6.8 and 6.1.1.4'
H H 0 0 'International Tables Vol C Tables 4.2.6.8 and 6.1.1.4'
F F 0.0727 0.0534 'International Tables Vol C Tables 4.2.6.8 and 6.1.1.4'
O O 0.0492 0.0322 'International Tables Vol C Tables 4.2.6.8 and 6.1.1.4'
Zn Zn -1.5491 0.6778 'International Tables Vol C Tables 4.2.6.8 and 6.1.1.4'

loop_
_exptl_crystal_face_index_h
_exptl_crystal_face_index_k
_exptl_crystal_face_index_l
_exptl_crystal_face_perp_dist
1 1 -1 0.0445
-1 -1 1 0.0463
-1 0 -1 0.0744
1 0 1 0.057
-1 0 1 0.0465
1 0 -1 0.0559
-1 1 1 0.0439
1 -1 -1 0.0479
1 -1 0 0.0517
-1 1 -1 0.0554
0 -1 -1 0.0371
0 1 1 0.0149
0 1 0 0.021
-1 -1 -12 0.0656
2 -4 -10 0.0485
-2 -7 -2 0.0277
1 -6 4 0.0358
-4 -4 -9 0.0601

loop_
_geom_angle_atom_site_label_1
_geom_angle_atom_site_label_2
_geom_angle_atom_site_label_3
_geom_angle
_geom_angle_site_symmetry_1
_geom_angle_site_symmetry_3
_geom_angle_publ_flag
Zn3 Zn1 Zn2 61.219(10) . . ?
Zn3 Zn1 Zn4 59.564(10) . . ?
Zn2 Zn1 Zn4 59.838(10) . . ?
O1 Zn1 Zn3 86.12(4) . . ?
O1 Zn1 Zn2 42.06(4) . . ?
O1 Zn1 Zn4 41.83(4) . . ?
O1 Zn1 O3 83.55(6) . . ?
O2 Zn1 Zn3 42.67(4) . . ?
O2 Zn1 Zn2 43.41(4) . . ?
O2 Zn1 Zn4 85.99(4) . . ?
O2 Zn1 O1 85.06(6) . . ?
O2 Zn1 O3 84.64(6) . . ?
O3 Zn1 Zn3 42.25(4) . . ?
O3 Zn1 Zn2 86.67(5) . . ?
O3 Zn1 Zn4 41.89(4) . . ?
C1 Zn1 Zn3 145.33(7) . . ?
C1 Zn1 Zn2 149.55(7) . . ?
C1 Zn1 Zn4 137.49(8) . . ?
C1 Zn1 O1 127.16(8) . . ?
C1 Zn1 O2 136.38(9) . . ?
C1 Zn1 O3 123.02(8) . . ?
Zn1 Zn3 Zn2 59.453(10) . . ?
Zn1 Zn3 Zn4 60.910(10) . . ?
Zn4 Zn3 Zn2 59.696(10) . . ?
O2 Zn3 Zn1 41.77(4) . . ?
O2 Zn3 Zn2 42.38(4) . . ?
O2 Zn3 Zn4 86.48(4) . . ?
O2 Zn3 O4 83.77(6) . . ?
O3 Zn3 Zn1 43.18(4) . . ?
O3 Zn3 Zn2 85.84(4) . . ?
O3 Zn3 Zn4 42.64(5) . . ?
O3 Zn3 O2 84.66(6) . . ?
O3 Zn3 O4 84.72(6) . . ?
O4 Zn3 Zn1 86.04(4) . . ?
O4 Zn3 Zn2 41.56(4) . . ?
O4 Zn3 Zn4 42.44(4) . . ?
C13 Zn3 Zn1 147.30(7) . . ?
C13 Zn3 Zn2 140.67(7) . . ?
C13 Zn3 Zn4 145.68(7) . . ?
C13 Zn3 O2 127.43(8) . . ?
C13 Zn3 O3 133.47(9) . . ?
C13 Zn3 O4 126.28(8) . . ?
Zn1 Zn2 Zn3 59.329(10) . . ?
Zn1 Zn2 Zn4 60.705(10) . . ?
Zn4 Zn2 Zn3 59.231(10) . . ?
O1 Zn2 Zn1 42.65(4) . . ?
O1 Zn2 Zn3 84.98(4) . . ?
O1 Zn2 Zn4 42.31(4) . . ?
O1 Zn2 O2 84.00(6) . . ?
O1 Zn2 O4 84.09(6) . . ?
O2 Zn2 Zn1 41.76(4) . . ?
O2 Zn2 Zn3 41.66(4) . . ?
O2 Zn2 Zn4 85.61(4) . . ?
O4 Zn2 Zn1 86.14(4) . . ?
O4 Zn2 Zn3 41.86(4) . . ?
O4 Zn2 Zn4 42.11(4) . . ?
O4 Zn2 O2 83.35(6) . . ?
C7 Zn2 Zn1 140.26(7) . . ?
C7 Zn2 Zn3 143.17(8) . . ?
C7 Zn2 Zn4 150.55(8) . . ?
C7 Zn2 O1 131.24(9) . . ?
C7 Zn2 O2 123.83(9) . . ?
C7 Zn2 O4 133.11(8) . . ?
Zn3 Zn4 Zn1 59.526(10) . . ?
Zn3 Zn4 Zn2 61.073(10) . . ?
Zn2 Zn4 Zn1 59.457(10) . . ?
O1 Zn4 Zn1 41.90(4) . . ?
O1 Zn4 Zn3 86.15(4) . . ?
O1 Zn4 Zn2 41.81(4) . . ?
O1 Zn4 O3 84.08(6) . . ?
O3 Zn4 Zn1 42.34(4) . . ?
O3 Zn4 Zn3 42.19(4) . . ?
O3 Zn4 Zn2 86.67(4) . . ?
O4 Zn4 Zn1 85.29(4) . . ?
O4 Zn4 Zn3 43.01(5) . . ?
O4 Zn4 Zn2 42.36(4) . . ?
O4 Zn4 O1 83.84(6) . . ?
O4 Zn4 O3 84.84(6) . . ?
C19 Zn4 Zn1 141.17(8) . . ?
C19 Zn4 Zn3 146.73(7) . . ?
C19 Zn4 Zn2 145.82(7) . . ?
C19 Zn4 O1 126.83(8) . . ?
C19 Zn4 O3 127.14(8) . . ?
C19 Zn4 O4 133.52(9) . . ?
Zn2 O1 Zn1 95.29(6) . . ?
Zn2 O1 Zn4 95.88(6) . . ?
Zn4 O1 Zn1 96.27(6) . . ?
C25 O1 Zn1 119.74(13) . . ?
C25 O1 Zn2 124.13(14) . . ?
C25 O1 Zn4 119.19(14) . . ?
Zn1 O2 Zn3 95.56(6) . . ?
Zn1 O2 Zn2 94.83(6) . . ?
Zn3 O2 Zn2 95.96(6) . . ?
C26 O2 Zn1 123.75(14) . . ?
C26 O2 Zn3 118.99(13) . . ?
C26 O2 Zn2 121.16(14) . . ?
Zn3 O3 Zn1 94.57(6) . . ?
Zn3 O3 Zn4 95.18(7) . . ?
Zn4 O3 Zn1 95.77(6) . . ?
C27 O3 Zn1 116.27(16) . . ?
C27 O3 Zn3 126.72(16) . . ?
C27 O3 Zn4 121.30(15) . . ?
Zn2 O4 Zn3 96.58(7) . . ?
Zn4 O4 Zn3 94.56(7) . . ?
Zn4 O4 Zn2 95.53(6) . . ?
C28 O4 Zn3 117.58(15) . . ?
C28 O4 Zn2 120.82(16) . . ?
C28 O4 Zn4 125.19(15) . . ?
C24 C19 Zn4 123.25(19) . . ?
C24 C19 C20 115.2(2) . . ?
C20 C19 Zn4 121.52(19) . . ?
F17 C17 C18 121.0(2) . . ?
F17 C17 C16 119.4(2) . . ?
C16 C17 C18 119.6(2) . . ?
F18 C18 C17 117.4(2) . . ?
F18 C18 C13 119.6(2) . . ?
C17 C18 C13 123.0(2) . . ?
F16 C16 C17 120.7(2) . . ?
F16 C16 C15 119.9(2) . . ?
C17 C16 C15 119.4(2) . . ?
C6 C1 Zn1 125.75(19) . . ?
C2 C1 Zn1 119.30(19) . . ?
C2 C1 C6 115.0(2) . . ?
F14 C14 C13 119.2(2) . . ?
F14 C14 C15 117.0(2) . . ?
C13 C14 C15 123.8(2) . . ?
C18 C13 Zn3 123.41(18) . . ?
C14 C13 Zn3 121.46(17) . . ?
C14 C13 C18 115.1(2) . . ?
F15 C15 C16 119.3(2) . . ?
F15 C15 C14 121.6(2) . . ?
C16 C15 C14 119.0(2) . . ?
F24 C24 C19 119.6(2) . . ?
F24 C24 C23 117.1(2) . . ?
C19 C24 C23 123.3(3) . . ?
F6 C6 C1 119.6(2) . . ?
F6 C6 C5 117.1(2) . . ?
C1 C6 C5 123.3(3) . . ?
F20 C20 C19 119.2(2) . . ?
F20 C20 C21 117.0(2) . . ?
C21 C20 C19 123.8(3) . . ?
C8 C7 Zn2 123.5(2) . . ?
C12 C7 Zn2 120.9(2) . . ?
C12 C7 C8 115.3(2) . . ?
F8 C8 C7 119.9(2) . . ?
F8 C8 C9 117.1(3) . . ?
C7 C8 C9 123.0(3) . . ?
F23 C23 C24 120.5(3) . . ?
F23 C23 C22 120.4(2) . . ?
C22 C23 C24 119.1(3) . . ?
O1 C25 H25A 109.5 . . ?
O1 C25 H25B 109.5 . . ?
O1 C25 H25C 109.5 . . ?
H25A C25 H25B 109.5 . . ?
H25A C25 H25C 109.5 . . ?
H25B C25 H25C 109.5 . . ?
F22 C22 C23 120.1(3) . . ?
F22 C22 C21 119.6(3) . . ?
C23 C22 C21 120.2(2) . . ?
F21 C21 C20 121.7(3) . . ?
F21 C21 C22 119.9(2) . . ?
C20 C21 C22 118.4(3) . . ?
F2 C2 C1 118.8(2) . . ?
F2 C2 C3 117.2(3) . . ?
C1 C2 C3 124.0(3) . . ?
O2 C26 H26A 109.5 . . ?
O2 C26 H26B 109.5 . . ?
O2 C26 H26C 109.5 . . ?
H26A C26 H26B 109.5 . . ?
H26A C26 H26C 109.5 . . ?
H26B C26 H26C 109.5 . . ?
F4 C4 C5 120.6(3) . . ?
F4 C4 C3 119.6(3) . . ?
C5 C4 C3 119.8(2) . . ?
F9 C9 C8 120.6(3) . . ?
F9 C9 C10 120.2(3) . . ?
C10 C9 C8 119.2(3) . . ?
F12 C12 C7 119.0(2) . . ?
F12 C12 C11 117.5(3) . . ?
C7 C12 C11 123.6(3) . . ?
F5 C5 C6 121.1(3) . . ?
F5 C5 C4 119.6(3) . . ?
C4 C5 C6 119.2(3) . . ?
O4 C28 H28A 109.5 . . ?
O4 C28 H28B 109.5 . . ?
O4 C28 H28C 109.5 . . ?
H28A C28 H28B 109.5 . . ?
H28A C28 H28C 109.5 . . ?
H28B C28 H28C 109.5 . . ?
F3 C3 C2 121.0(3) . . ?
F3 C3 C4 120.3(3) . . ?
C4 C3 C2 118.7(3) . . ?
F10 C10 C9 120.1(3) . . ?
F10 C10 C11 119.5(3) . . ?
C9 C10 C11 120.4(3) . . ?
O3 C27 H27A 109.5 . . ?
O3 C27 H27B 109.5 . . ?
O3 C27 H27C 109.5 . . ?
H27A C27 H27B 109.5 . . ?
H27A C27 H27C 109.5 . . ?
H27B C27 H27C 109.5 . . ?
F11 C11 C12 121.0(3) . . ?
F11 C11 C10 120.5(3) . . ?
C10 C11 C12 118.5(3) . . ?
C30 C29 C35 119.6(4) . . ?
C34 C29 C30 119.7(4) . . ?
C34 C29 C35 120.7(4) . . ?
C29 C30 H30 119.8 . . ?
C29 C30 C31 120.4(4) . . ?
C31 C30 H30 119.8 . . ?
C29 C34 H34 119.8 . . ?
C29 C34 C33 120.3(4) . . ?
C33 C34 H34 119.8 . . ?
C33 C32 H32 120.8 . . ?
C33 C32 C31 118.5(4) . . ?
C31 C32 H32 120.8 . . ?
C34 C33 C32 122.6(4) . . ?
C34 C33 H33 118.7 . . ?
C32 C33 H33 118.7 . . ?
C30 C31 H31 120.7 . . ?
C32 C31 C30 118.5(4) . . ?
C32 C31 H31 120.7 . . ?
C29 C35 H35A 109.5 . . ?
C29 C35 H35B 109.5 . . ?
C29 C35 H35C 109.5 . . ?
H35A C35 H35B 109.5 . . ?
H35A C35 H35C 109.5 . . ?
H35B C35 H35C 109.5 . . ?

loop_
_geom_bond_atom_site_label_1
_geom_bond_atom_site_label_2
_geom_bond_distance
_geom_bond_site_symmetry_2
_geom_bond_publ_flag
Zn1 Zn3 3.0037(4) . ?
Zn1 Zn2 3.0076(4) . ?
Zn1 Zn4 3.0456(4) . ?
Zn1 O1 2.0463(15) . ?
Zn1 O2 2.0102(15) . ?
Zn1 O3 2.0619(16) . ?
Zn1 C1 1.953(2) . ?
Zn3 Zn2 3.0609(4) . ?
Zn3 Zn4 3.0049(4) . ?
Zn3 O2 2.0456(15) . ?
Zn3 O3 2.0262(16) . ?
Zn3 O4 2.0561(16) . ?
Zn3 C13 1.944(2) . ?
Zn2 Zn4 3.0193(4) . ?
Zn2 O1 2.0235(15) . ?
Zn2 O2 2.0744(15) . ?
Zn2 O4 2.0440(15) . ?
Zn2 C7 1.959(2) . ?
Zn4 O1 2.0432(15) . ?
Zn4 O3 2.0437(16) . ?
Zn4 O4 2.0341(16) . ?
Zn4 C19 1.955(2) . ?
F16 C16 1.343(3) . ?
O1 C25 1.457(3) . ?
F18 C18 1.351(3) . ?
O2 C26 1.454(3) . ?
O3 C27 1.457(3) . ?
F24 C24 1.357(3) . ?
F15 C15 1.346(3) . ?
O4 C28 1.452(3) . ?
F20 C20 1.354(3) . ?
F14 C14 1.359(3) . ?
F17 C17 1.354(3) . ?
F6 C6 1.350(3) . ?
F8 C8 1.343(3) . ?
F23 C23 1.347(3) . ?
F2 C2 1.355(3) . ?
F12 C12 1.354(3) . ?
F4 C4 1.344(3) . ?
F21 C21 1.343(3) . ?
F22 C22 1.343(3) . ?
F9 C9 1.348(4) . ?
F5 C5 1.351(4) . ?
F3 C3 1.337(3) . ?
F10 C10 1.340(3) . ?
F11 C11 1.341(4) . ?
C19 C24 1.374(4) . ?
C19 C20 1.384(4) . ?
C17 C18 1.375(3) . ?
C17 C16 1.374(4) . ?
C18 C13 1.383(3) . ?
C16 C15 1.374(4) . ?
C1 C6 1.377(4) . ?
C1 C2 1.373(4) . ?
C14 C13 1.374(3) . ?
C14 C15 1.375(3) . ?
C24 C23 1.380(4) . ?
C6 C5 1.382(4) . ?
C20 C21 1.377(4) . ?
C7 C8 1.381(4) . ?
C7 C12 1.368(4) . ?
C8 C9 1.385(4) . ?
C23 C22 1.370(4) . ?
C25 H25A 0.98 . ?
C25 H25B 0.98 . ?
C25 H25C 0.98 . ?
C22 C21 1.377(4) . ?
C2 C3 1.381(4) . ?
C26 H26A 0.98 . ?
C26 H26B 0.98 . ?
C26 H26C 0.98 . ?
C4 C5 1.370(5) . ?
C4 C3 1.372(5) . ?
C9 C10 1.362(5) . ?
C12 C11 1.392(4) . ?
C28 H28A 0.98 . ?
C28 H28B 0.98 . ?
C28 H28C 0.98 . ?
C10 C11 1.369(5) . ?
C27 H27A 0.98 . ?
C27 H27B 0.98 . ?
C27 H27C 0.98 . ?
C29 C30 1.372(6) . ?
C29 C34 1.345(5) . ?
C29 C35 1.518(6) . ?
C30 H30 0.95 . ?
C30 C31 1.407(6) . ?
C34 H34 0.95 . ?
C34 C33 1.353(6) . ?
C32 H32 0.95 . ?
C32 C33 1.359(6) . ?
C32 C31 1.387(6) . ?
C33 H33 0.95 . ?
C31 H31 0.95 . ?
C35 H35A 0.98 . ?
C35 H35B 0.98 . ?
C35 H35C 0.98 . ?

loop_
_geom_hbond_atom_site_label_D
_geom_hbond_atom_site_label_H
_geom_hbond_atom_site_label_A
_geom_hbond_distance_DH
_geom_hbond_distance_HA
_geom_hbond_distance_DA
_geom_hbond_angle_DHA
_geom_hbond_site_symmetry_A
_geom_hbond_publ_flag
C25 H25C F3 0.98 2.34 3.143(3) 139 2_666 yes

loop_
_geom_torsion_atom_site_label_1
_geom_torsion_atom_site_label_2
_geom_torsion_atom_site_label_3
_geom_torsion_atom_site_label_4
_geom_torsion
_geom_torsion_site_symmetry_1
_geom_torsion_site_symmetry_2
_geom_torsion_site_symmetry_3
_geom_torsion_site_symmetry_4
_geom_torsion_publ_flag
Zn1 C1 C6 F6 2.2(3) . . . . ?
Zn1 C1 C6 C5 -178.27(19) . . . . ?
Zn1 C1 C2 F2 -2.6(3) . . . . ?
Zn1 C1 C2 C3 178.4(2) . . . . ?
Zn2 C7 C8 F8 5.0(3) . . . . ?
Zn2 C7 C8 C9 -173.2(2) . . . . ?
Zn2 C7 C12 F12 -5.0(4) . . . . ?
Zn2 C7 C12 C11 173.9(2) . . . . ?
Zn4 C19 C24 F24 -3.3(3) . . . . ?
Zn4 C19 C24 C23 176.59(19) . . . . ?
Zn4 C19 C20 F20 3.5(3) . . . . ?
Zn4 C19 C20 C21 -176.8(2) . . . . ?
F16 C16 C15 F15 -1.2(4) . . . . ?
F16 C16 C15 C14 -179.4(2) . . . . ?
F18 C18 C13 Zn3 -4.0(3) . . . . ?
F18 C18 C13 C14 178.4(2) . . . . ?
F24 C24 C23 F23 0.6(4) . . . . ?
F24 C24 C23 C22 -179.8(2) . . . . ?
F20 C20 C21 F21 0.2(4) . . . . ?
F20 C20 C21 C22 179.8(2) . . . . ?
F14 C14 C13 Zn3 4.5(3) . . . . ?
F14 C14 C13 C18 -177.9(2) . . . . ?
F14 C14 C15 F15 0.3(4) . . . . ?
F14 C14 C15 C16 178.4(2) . . . . ?
F17 C17 C18 F18 -0.5(3) . . . . ?
F17 C17 C18 C13 178.7(2) . . . . ?
F17 C17 C16 F16 0.9(4) . . . . ?
F17 C17 C16 C15 -178.1(2) . . . . ?
F6 C6 C5 F5 0.8(4) . . . . ?
F6 C6 C5 C4 179.5(2) . . . . ?
F8 C8 C9 F9 -1.0(4) . . . . ?
F8 C8 C9 C10 -179.8(2) . . . . ?
F23 C23 C22 F22 -1.6(4) . . . . ?
F23 C23 C22 C21 179.5(2) . . . . ?
F2 C2 C3 F3 -1.2(4) . . . . ?
F2 C2 C3 C4 -179.2(2) . . . . ?
F12 C12 C11 F11 -0.2(5) . . . . ?
F12 C12 C11 C10 179.4(3) . . . . ?
F4 C4 C5 F5 -0.3(4) . . . . ?
F4 C4 C5 C6 -179.0(2) . . . . ?
F4 C4 C3 F3 1.1(4) . . . . ?
F4 C4 C3 C2 179.1(2) . . . . ?
F22 C22 C21 F21 0.5(4) . . . . ?
F22 C22 C21 C20 -179.0(2) . . . . ?
F9 C9 C10 F10 1.6(4) . . . . ?
F9 C9 C10 C11 -177.9(3) . . . . ?
F10 C10 C11 F11 -0.4(5) . . . . ?
F10 C10 C11 C12 -179.9(3) . . . . ?
C19 C24 C23 F23 -179.3(2) . . . . ?
C19 C24 C23 C22 0.2(4) . . . . ?
C19 C20 C21 F21 -179.6(2) . . . . ?
C19 C20 C21 C22 0.0(4) . . . . ?
C17 C18 C13 Zn3 176.86(19) . . . . ?
C17 C18 C13 C14 -0.7(4) . . . . ?
C17 C16 C15 F15 177.8(2) . . . . ?
C17 C16 C15 C14 -0.4(4) . . . . ?
C18 C17 C16 F16 180.0(2) . . . . ?
C18 C17 C16 C15 0.9(4) . . . . ?
C16 C17 C18 F18 -179.5(2) . . . . ?
C16 C17 C18 C13 -0.3(4) . . . . ?
C1 C6 C5 F5 -178.7(2) . . . . ?
C1 C6 C5 C4 0.0(4) . . . . ?
C1 C2 C3 F3 177.7(2) . . . . ?
C1 C2 C3 C4 -0.2(4) . . . . ?
C13 C14 C15 F15 -178.9(2) . . . . ?
C13 C14 C15 C16 -0.8(4) . . . . ?
C15 C14 C13 Zn3 -176.3(2) . . . . ?
C15 C14 C13 C18 1.3(4) . . . . ?
C24 C19 C20 F20 -179.6(2) . . . . ?
C24 C19 C20 C21 0.2(4) . . . . ?
C24 C23 C22 F22 178.9(2) . . . . ?
C24 C23 C22 C21 0.0(4) . . . . ?
C6 C1 C2 F2 177.7(2) . . . . ?
C6 C1 C2 C3 -1.2(4) . . . . ?
C20 C19 C24 F24 179.8(2) . . . . ?
C20 C19 C24 C23 -0.3(3) . . . . ?
C7 C8 C9 F9 177.3(2) . . . . ?
C7 C8 C9 C10 -1.6(4) . . . . ?
C7 C12 C11 F11 -179.1(3) . . . . ?
C7 C12 C11 C10 0.4(5) . . . . ?
C8 C7 C12 F12 -179.8(2) . . . . ?
C8 C7 C12 C11 -1.0(4) . . . . ?
C8 C9 C10 F10 -179.5(3) . . . . ?
C8 C9 C10 C11 1.0(4) . . . . ?
C23 C22 C21 F21 179.5(2) . . . . ?
C23 C22 C21 C20 0.0(4) . . . . ?
C2 C1 C6 F6 -178.2(2) . . . . ?
C2 C1 C6 C5 1.3(4) . . . . ?
C9 C10 C11 F11 179.1(3) . . . . ?
C9 C10 C11 C12 -0.4(5) . . . . ?
C12 C7 C8 F8 179.7(2) . . . . ?
C12 C7 C8 C9 1.5(4) . . . . ?
C5 C4 C3 F3 -176.4(2) . . . . ?
C5 C4 C3 C2 1.6(4) . . . . ?
C3 C4 C5 F5 177.2(2) . . . . ?
C3 C4 C5 C6 -1.5(4) . . . . ?
C29 C30 C31 C32 -0.1(6) . . . . ?
C29 C34 C33 C32 0.5(6) . . . . ?
C30 C29 C34 C33 -0.8(5) . . . . ?
C34 C29 C30 C31 0.6(6) . . . . ?
C33 C32 C31 C30 -0.1(6) . . . . ?
C31 C32 C33 C34 0.0(6) . . . . ?
C35 C29 C30 C31 -178.9(4) . . . . ?
C35 C29 C34 C33 178.7(4) . . . . ?

loop_
_exptl_oxdiff_crystal_face_indexfrac_h
_exptl_oxdiff_crystal_face_indexfrac_k
_exptl_oxdiff_crystal_face_indexfrac_l
_exptl_oxdiff_crystal_face_x
_exptl_oxdiff_crystal_face_y
_exptl_oxdiff_crystal_face_z
1.0002 1.0004 -0.9986 -0.2193 -0.0711 0.0219
-1.0002 -1.0004 0.9986 0.2193 0.0711 -0.0219
-1.0001 0.0003 -1.0009 0.0626 0.05 0.1436
1.0001 -0.0003 1.0009 -0.0626 -0.05 -0.1436
-1.0002 -0.0003 0.9991 0.1 0.1511 0.0205
1.0002 0.0003 -0.9991 -0.1 -0.1511 -0.0205
-1.0002 0.9998 0.9997 -0.0194 0.2311 0.0629
1.0002 -0.9998 -0.9997 0.0194 -0.2311 -0.0629
1.0001 -1.0001 0.0004 0.0381 -0.1805 -0.1245
-1 1.0004 -1.0004 -0.0568 0.13 0.186
0 -0.9998 -1.0006 0.1007 -0.1305 0.0192
0 0.9998 1.0006 -0.1007 0.1305 -0.0192
0 1.0001 0.0005 -0.1193 0.08 0.0424
-1.3505 -0.5898 -12.3185 -0.0496 -0.5339 0.8441
1.6517 -3.6478 -9.6427 0.1213 -0.9451 0.3034
-1.6553 -6.5959 -2.3127 0.8786 -0.4776 -0.0018
0.9159 -6.1095 3.7947 0.7255 -0.3887 -0.568
-4.0851 -3.5797 -8.9802 0.5917 -0.3291 0.7359
